data_2238972
loop_
_publ_author_name
'Ullah, Nisar'
'Stoeckli-Evans, Helen'

_publ_section_title
;
 8-{1-[(4'-Fluoro-[1,1'-biphenyl]-4-yl)methyl]piperidin-4-yl}-3,4-dihydroquinolin-2(1<i>H</i>)-one
 chloroform 0.25-solvate
;
_journal_coeditor_code LR2120
_journal_issue 2
_journal_name_full 'Acta Crystallographica Section E'
_journal_page_first o103
_journal_page_last o104
_journal_paper_doi 10.1107/S160053681303448X
_journal_volume 70
_journal_year 2014
_chemical_formula_iupac 'C27 H27 F N2 O, 0.25C H Cl3'
_chemical_formula_moiety 'C27 H27 F N2 O, 0.25(C H Cl3)'
_chemical_formula_sum 'C27.25 H27.25 Cl0.75 F N2 O'
_chemical_formula_weight 444.35
_chemical_name_systematic
'8-{1-[(4'-Fluoro-[1,1'-biphenyl]-4-yl)methyl]piperidin-4-yl}-3,4-dihydroquinolin-2(1<i>H</i>)-one chloroform 0.25-solvate'
_space_group_crystal_system triclinic
_space_group_IT_number 2
_space_group_name_Hall '-P 1'
_space_group_name_H-M_alt 'P -1'
_symmetry_space_group_name_Hall '-P 1'
_symmetry_space_group_name_H-M 'P -1'
_atom_sites_solution_hydrogens mixed
_audit_creation_method SHELXL-2013
_cell_angle_alpha 79.206(9)
_cell_angle_beta 87.563(9)
_cell_angle_gamma 83.976(9)
_cell_formula_units_Z 4
_cell_length_a 7.6955(8)
_cell_length_b 16.618(2)
_cell_length_c 18.224(2)
_cell_measurement_reflns_used 8114
_cell_measurement_temperature 173(2)
_cell_measurement_theta_max 26.03
_cell_measurement_theta_min 1.53
_cell_volume 2276.1(4)
_computing_cell_refinement 'X-AREA (Stoe & Cie, 2009)'
_computing_data_collection 'X-AREA (Stoe & Cie, 2009)'
_computing_data_reduction 'X-RED32 (Stoe & Cie, 2009)'
_computing_molecular_graphics 'Mercury (Macrae <i>et al.</i>, 2008)'
_computing_publication_material
;
SHELXL2013 (Sheldrick, 2008), PLATON (Spek, 2009) and
publCIF (Westrip, 2010)
;
_computing_structure_refinement 'SHELXL2013 (Sheldrick, 2008)'
_computing_structure_solution 'SHELXS97 (Sheldrick, 2008)'
_diffrn_ambient_temperature 173(2)
_diffrn_measured_fraction_theta_full 1.000
_diffrn_measured_fraction_theta_max 0.993
_diffrn_measurement_device '2-circle goniometer'
_diffrn_measurement_device_type 'Stoe IPDS 2'
_diffrn_measurement_method '\f + \w scans'
_diffrn_radiation_monochromator 'plane graphite'
_diffrn_radiation_source 'fine-focus sealed tube'
_diffrn_radiation_type MoK\a
_diffrn_radiation_wavelength 0.71073
_diffrn_reflns_av_R_equivalents 0.0930
_diffrn_reflns_limit_h_max 9
_diffrn_reflns_limit_h_min -9
_diffrn_reflns_limit_k_max 20
_diffrn_reflns_limit_k_min -20
_diffrn_reflns_limit_l_max 22
_diffrn_reflns_limit_l_min -22
_diffrn_reflns_number 27043
_diffrn_reflns_theta_full 25.242
_diffrn_reflns_theta_max 25.693
_diffrn_reflns_theta_min 1.530
_exptl_absorpt_coefficient_mu 0.169
_exptl_absorpt_correction_T_max 1.0000
_exptl_absorpt_correction_T_min 0.7641
_exptl_absorpt_correction_type multi-scan
_exptl_absorpt_process_details '(MULscanABS in PLATON; Spek, 2009)'
_exptl_crystal_colour colourless
_exptl_crystal_density_diffrn 1.297
_exptl_crystal_description rod
_exptl_crystal_F_000 938
_exptl_crystal_size_max 0.45
_exptl_crystal_size_mid 0.30
_exptl_crystal_size_min 0.15
_refine_diff_density_max 0.628
_refine_diff_density_min -0.604
_refine_ls_extinction_coef 0.0034(5)
_refine_ls_extinction_expression Fc^*^=kFc[1+0.001xFc^2^\l^3^/sin(2\q)]^-1/4^
_refine_ls_extinction_method 'SHELXL2013 (Sheldrick, 2008)'
_refine_ls_goodness_of_fit_ref 0.692
_refine_ls_hydrogen_treatment mixed
_refine_ls_matrix_type full
_refine_ls_number_parameters 595
_refine_ls_number_reflns 8614
_refine_ls_number_restraints 0
_refine_ls_restrained_S_all 0.692
_refine_ls_R_factor_all 0.1212
_refine_ls_R_factor_gt 0.0499
_refine_ls_shift/su_max 0.000
_refine_ls_shift/su_mean 0.000
_refine_ls_structure_factor_coef Fsqd
_refine_ls_weighting_details 'w=1/[\s^2^(Fo^2^)+(0.0494P)^2^] where P=(Fo^2^+2Fc^2^)/3'
_refine_ls_weighting_scheme calc
_refine_ls_wR_factor_gt 0.1036
_refine_ls_wR_factor_ref 0.1153
_reflns_number_gt 3481
_reflns_number_total 8614
_reflns_threshold_expression I>2\s(I)
_cod_data_source_file lr2120sup1.cif
_cod_data_source_block I
_cod_database_code 2238972
_cod_database_fobs_code 2238972
_shelx_space_group_comment
;
The symmetry employed for this shelxl refinement is uniquely defined
by the following loop, which should always be used as a source of
symmetry information in preference to the above space-group names.
They are only intended as comments.
;
_shelxl_version_number 2.013

loop_
_space_group_symop_operation_xyz
'x, y, z'
'-x, -y, -z'

loop_
_atom_site_disorder_group
_atom_site_type_symbol
_atom_site_label
_atom_site_fract_x
_atom_site_fract_y
_atom_site_fract_z
_atom_site_U_iso_or_equiv
_atom_site_adp_type
_atom_site_calc_flag
_atom_site_occupancy
. F F1 0.7833(3) 0.46774(11) 0.43761(10) 0.0520(6) Uani d 1
. O O1 -0.2054(3) 0.00085(13) 0.53754(12) 0.0385(6) Uani d 1
. N N1 0.4532(3) -0.07591(14) 0.25646(12) 0.0246(6) Uani d 1
. N N2 -0.0871(3) -0.09665(15) 0.47441(13) 0.0232(6) Uani d 1
. H H2N 0.009(4) -0.0712(18) 0.4712(16) 0.034(9) Uiso d 1
. C C2 0.7566(4) 0.39930(19) 0.40904(18) 0.0326(8) Uani d 1
. C C3 0.8092(4) 0.32282(19) 0.44942(17) 0.0346(8) Uani d 1
. H H3 0.8624 0.3169 0.4965 0.042 Uiso calc 1
. C C4 0.7826(4) 0.25500(19) 0.41952(16) 0.0292(8) Uani d 1
. H H4 0.8186 0.2017 0.4468 0.035 Uiso calc 1
. C C5 0.7046(4) 0.26184(17) 0.35058(16) 0.0239(7) Uani d 1
. C C6 0.6540(4) 0.34185(18) 0.31198(16) 0.0282(7) Uani d 1
. H H6 0.6013 0.3490 0.2647 0.034 Uiso calc 1
. C C7 0.6794(4) 0.41019(19) 0.34164(17) 0.0321(8) Uani d 1
. H H7 0.6436 0.4640 0.3154 0.039 Uiso calc 1
. C C8 0.6745(4) 0.18862(17) 0.31910(15) 0.0246(7) Uani d 1
. C C9 0.7798(4) 0.11402(18) 0.33780(16) 0.0301(8) Uani d 1
. H H9 0.8726 0.1101 0.3715 0.036 Uiso calc 1
. C C10 0.7510(4) 0.04604(18) 0.30805(16) 0.0284(7) Uani d 1
. H H10 0.8233 -0.0039 0.3227 0.034 Uiso calc 1
. C C11 0.6193(4) 0.04847(18) 0.25737(16) 0.0256(7) Uani d 1
. C C12 0.5943(4) -0.02544(18) 0.22348(16) 0.0295(8) Uani d 1
. H H12A 0.5712 -0.0061 0.1697 0.035 Uiso calc 1
. H H12B 0.7057 -0.0615 0.2271 0.035 Uiso calc 1
. C C13 0.2788(4) -0.03846(18) 0.23558(16) 0.0286(7) Uani d 1
. H H13A 0.2746 -0.0207 0.1807 0.034 Uiso calc 1
. H H13B 0.2503 0.0108 0.2588 0.034 Uiso calc 1
. C C14 0.1447(4) -0.09995(18) 0.26140(15) 0.0284(7) Uani d 1
. H H14A 0.1728 -0.1493 0.2383 0.034 Uiso calc 1
. H H14B 0.0266 -0.0748 0.2458 0.034 Uiso calc 1
. C C15 0.1482(4) -0.12460(17) 0.34640(15) 0.0234(7) Uani d 1
. H H15 0.1244 -0.0730 0.3674 0.028 Uiso calc 1
. C C16 0.0118(4) -0.18178(17) 0.38047(15) 0.0219(7) Uani d 1
. C C17 -0.0964(4) -0.16765(17) 0.44165(15) 0.0227(7) Uani d 1
. C C18 -0.2169(4) -0.06471(19) 0.51550(16) 0.0268(7) Uani d 1
. C C19 -0.3732(4) -0.11199(18) 0.53351(17) 0.0303(8) Uani d 1
. H H19A -0.4592 -0.0943 0.4933 0.036 Uiso calc 1
. H H19B -0.4293 -0.1003 0.5808 0.036 Uiso calc 1
. C C20 -0.3202(4) -0.20388(18) 0.54119(17) 0.0335(8) Uani d 1
. H H20A -0.2500 -0.2233 0.5865 0.040 Uiso calc 1
. H H20B -0.4263 -0.2336 0.5470 0.040 Uiso calc 1
. C C21 -0.2159(4) -0.22272(18) 0.47433(15) 0.0250(7) Uani d 1
. C C22 -0.2296(4) -0.29239(19) 0.44420(17) 0.0319(8) Uani d 1
. H H22 -0.3118 -0.3297 0.4651 0.038 Uiso calc 1
. C C23 -0.1250(4) -0.30808(19) 0.38413(17) 0.0358(8) Uani d 1
. H H23 -0.1343 -0.3562 0.3640 0.043 Uiso calc 1
. C C24 -0.0059(4) -0.25301(18) 0.35321(17) 0.0318(8) Uani d 1
. H H24 0.0658 -0.2645 0.3120 0.038 Uiso calc 1
. C C25 0.3338(4) -0.16133(18) 0.36797(16) 0.0299(8) Uani d 1
. H H25A 0.3407 -0.1750 0.4231 0.036 Uiso calc 1
. H H25B 0.3613 -0.2130 0.3483 0.036 Uiso calc 1
. C C26 0.4679(4) -0.10162(18) 0.33715(15) 0.0280(7) Uani d 1
. H H26A 0.4492 -0.0527 0.3613 0.034 Uiso calc 1
. H H26B 0.5870 -0.1285 0.3489 0.034 Uiso calc 1
. C C27 0.5138(4) 0.12268(18) 0.23943(16) 0.0293(8) Uani d 1
. H H27 0.4217 0.1265 0.2055 0.035 Uiso calc 1
. C C28 0.5396(4) 0.19087(18) 0.26978(15) 0.0264(7) Uani d 1
. H H28 0.4639 0.2401 0.2567 0.032 Uiso calc 1
. F F2 1.3617(3) 0.62544(12) 0.38567(11) 0.0588(6) Uani d 1
. O O2 0.2877(3) 0.54027(12) -0.01363(13) 0.0377(6) Uani d 1
. N N3 0.9771(3) 0.20169(14) 0.05422(13) 0.0270(6) Uani d 1
. N N4 0.4096(3) 0.42911(14) -0.05795(14) 0.0229(6) Uani d 1
. H H4N 0.502(4) 0.4311(17) -0.0344(15) 0.022(8) Uiso d 1
. C C29 1.3188(5) 0.5689(2) 0.3462(2) 0.0410(9) Uani d 1
. C C30 1.3440(4) 0.5841(2) 0.27003(19) 0.0393(9) Uani d 1
. H H30 1.3864 0.6341 0.2452 0.047 Uiso calc 1
. C C31 1.3064(4) 0.52515(18) 0.23002(17) 0.0319(8) Uani d 1
. H H31 1.3235 0.5351 0.1773 0.038 Uiso calc 1
. C C32 1.2437(4) 0.45105(18) 0.26552(16) 0.0283(7) Uani d 1
. C C33 1.2175(4) 0.44066(19) 0.34284(18) 0.0362(8) Uani d 1
. H H33 1.1721 0.3918 0.3684 0.043 Uiso calc 1
. C C34 1.2546(5) 0.4982(2) 0.38355(19) 0.0421(9) Uani d 1
. H H34 1.2362 0.4893 0.4362 0.051 Uiso calc 1
. C C35 1.2088(4) 0.38639(18) 0.22319(16) 0.0273(7) Uani d 1
. C C36 1.2923(4) 0.37995(18) 0.15466(16) 0.0297(8) Uani d 1
. H H36 1.3708 0.4190 0.1337 0.036 Uiso calc 1
. C C37 1.2634(4) 0.31827(18) 0.11671(16) 0.0299(8) Uani d 1
. H H37 1.3212 0.3163 0.0699 0.036 Uiso calc 1
. C C38 1.1510(4) 0.25863(18) 0.14560(16) 0.0277(7) Uani d 1
. C C39 1.1252(4) 0.18953(18) 0.10479(16) 0.0300(8) Uani d 1
. H H39A 1.2334 0.1787 0.0754 0.036 Uiso calc 1
. H H39B 1.1117 0.1393 0.1427 0.036 Uiso calc 1
. C C40 0.8066(4) 0.20082(18) 0.09254(16) 0.0281(7) Uani d 1
. H H40A 0.7850 0.2494 0.1171 0.034 Uiso calc 1
. H H40B 0.8058 0.1508 0.1317 0.034 Uiso calc 1
. C C41 0.6633(4) 0.20212(18) 0.03805(16) 0.0298(7) Uani d 1
. H H41A 0.5490 0.2004 0.0650 0.036 Uiso calc 1
. H H41B 0.6834 0.1530 0.0141 0.036 Uiso calc 1
. C C42 0.6609(4) 0.28031(17) -0.02180(16) 0.0256(7) Uani d 1
. H H42 0.6425 0.3284 0.0045 0.031 Uiso calc 1
. C C43 0.5169(4) 0.29027(17) -0.07819(16) 0.0253(7) Uani d 1
. C C44 0.4001(4) 0.36189(17) -0.09489(15) 0.0221(7) Uani d 1
. C C45 0.2736(4) 0.48745(18) -0.05182(16) 0.0268(7) Uani d 1
. C C46 0.1135(4) 0.48381(18) -0.09304(16) 0.0298(8) Uani d 1
. H H46A 0.0512 0.5397 -0.1055 0.036 Uiso calc 1
. H H46B 0.0348 0.4480 -0.0608 0.036 Uiso calc 1
. C C47 0.1570(4) 0.45047(18) -0.16440(16) 0.0331(8) Uani d 1
. H H47A 0.0477 0.4413 -0.1870 0.040 Uiso calc 1
. H H47B 0.2170 0.4913 -0.2006 0.040 Uiso calc 1
. C C48 0.2733(4) 0.37045(18) -0.14847(15) 0.0244(7) Uani d 1
. C C49 0.2579(4) 0.3066(2) -0.18601(17) 0.0357(8) Uani d 1
. H H49 0.1688 0.3113 -0.2215 0.043 Uiso calc 1
. C C50 0.3729(5) 0.2356(2) -0.17158(18) 0.0406(9) Uani d 1
. H H50 0.3650 0.1922 -0.1982 0.049 Uiso calc 1
. C C51 0.4987(4) 0.22842(19) -0.11845(18) 0.0365(8) Uani d 1
. H H51 0.5758 0.1793 -0.1090 0.044 Uiso calc 1
. C C52 0.8422(4) 0.28231(19) -0.06015(17) 0.0343(8) Uani d 1
. H H52A 0.8639 0.2359 -0.0874 0.041 Uiso calc 1
. H H52B 0.8460 0.3342 -0.0969 0.041 Uiso calc 1
. C C53 0.9835(4) 0.27626(19) -0.00341(16) 0.0323(8) Uani d 1
. H H53A 1.0994 0.2752 -0.0291 0.039 Uiso calc 1
. H H53B 0.9680 0.3254 0.0205 0.039 Uiso calc 1
. C C54 1.0668(4) 0.26511(19) 0.21371(16) 0.0310(8) Uani d 1
. H H54 0.9889 0.2258 0.2348 0.037 Uiso calc 1
. C C55 1.0941(4) 0.32725(19) 0.25114(17) 0.0321(8) Uani d 1
. H H55 1.0333 0.3301 0.2972 0.039 Uiso calc 1
. Cl Cl1 -0.0132(2) -0.03511(9) 0.07915(8) 0.1134(6) Uani d 1
-1 Cl Cl2 0.3096(5) 0.02001(16) 0.00809(15) 0.1066(10) Uani d 0.5
-1 C C61 0.0799(10) 0.0456(5) -0.0014(4) 0.065(3) Uani d 0.5
-1 H H61 0.0458 0.1028 0.0074 0.078 Uiso calc 0.5

loop_
_atom_site_aniso_label
_atom_site_aniso_U_11
_atom_site_aniso_U_22
_atom_site_aniso_U_33
_atom_site_aniso_U_12
_atom_site_aniso_U_13
_atom_site_aniso_U_23
F1 0.0699(16) 0.0417(12) 0.0472(12) -0.0041(11) -0.0038(11) -0.0153(9)
O1 0.0344(15) 0.0437(14) 0.0431(13) -0.0094(11) 0.0146(11) -0.0231(11)
N1 0.0206(15) 0.0286(14) 0.0239(13) -0.0027(11) 0.0034(11) -0.0039(11)
N2 0.0214(16) 0.0278(14) 0.0214(13) -0.0080(12) 0.0059(12) -0.0053(11)
C2 0.034(2) 0.0292(18) 0.0378(19) -0.0041(15) 0.0051(16) -0.0143(15)
C3 0.036(2) 0.042(2) 0.0248(17) -0.0015(17) -0.0018(15) -0.0050(15)
C4 0.028(2) 0.0304(18) 0.0256(17) 0.0000(15) 0.0004(15) 0.0024(14)
C5 0.0143(17) 0.0274(17) 0.0272(16) -0.0016(13) 0.0046(13) 0.0008(13)
C6 0.0225(19) 0.0342(18) 0.0252(16) 0.0005(14) -0.0013(14) -0.0007(14)
C7 0.031(2) 0.0285(18) 0.0326(18) 0.0009(15) 0.0026(16) 0.0016(14)
C8 0.0224(18) 0.0273(17) 0.0208(16) -0.0038(14) 0.0057(14) 0.0037(13)
C9 0.0227(19) 0.0321(18) 0.0326(18) -0.0013(15) -0.0010(15) 0.0007(14)
C10 0.0239(19) 0.0255(17) 0.0325(18) 0.0013(14) 0.0040(15) 0.0004(14)
C11 0.0199(18) 0.0294(17) 0.0252(16) -0.0046(14) 0.0067(14) 0.0008(13)
C12 0.0224(19) 0.0355(18) 0.0288(17) 0.0000(15) 0.0056(14) -0.0047(14)
C13 0.0276(19) 0.0342(18) 0.0224(16) -0.0037(15) 0.0004(14) -0.0008(13)
C14 0.0255(19) 0.0346(18) 0.0241(16) -0.0009(15) -0.0008(14) -0.0038(13)
C15 0.0262(19) 0.0217(16) 0.0221(15) -0.0038(14) 0.0021(14) -0.0036(12)
C16 0.0207(18) 0.0253(16) 0.0191(15) -0.0026(13) -0.0024(13) -0.0022(13)
C17 0.0220(18) 0.0223(16) 0.0234(16) -0.0012(13) -0.0049(14) -0.0028(13)
C18 0.0237(19) 0.0329(18) 0.0237(16) -0.0031(15) 0.0029(14) -0.0051(14)
C19 0.0236(19) 0.0388(19) 0.0290(17) -0.0057(15) 0.0076(14) -0.0076(14)
C20 0.031(2) 0.0373(19) 0.0302(18) -0.0106(16) 0.0086(15) -0.0002(14)
C21 0.0227(19) 0.0294(17) 0.0213(16) -0.0057(14) -0.0007(14) 0.0011(13)
C22 0.030(2) 0.0321(19) 0.0339(18) -0.0129(15) -0.0029(16) -0.0012(15)
C23 0.043(2) 0.0285(18) 0.039(2) -0.0099(16) -0.0018(17) -0.0094(15)
C24 0.034(2) 0.0345(19) 0.0287(17) -0.0047(16) -0.0002(15) -0.0088(15)
C25 0.030(2) 0.0294(17) 0.0280(17) -0.0042(15) -0.0040(15) 0.0027(13)
C26 0.0262(19) 0.0284(17) 0.0261(16) -0.0036(14) -0.0007(14) 0.0041(13)
C27 0.025(2) 0.0354(19) 0.0243(16) -0.0023(15) -0.0008(14) 0.0028(14)
C28 0.0244(19) 0.0280(17) 0.0234(16) 0.0000(14) 0.0005(14) 0.0023(13)
F2 0.0776(17) 0.0417(12) 0.0624(14) -0.0126(11) 0.0063(12) -0.0215(11)
O2 0.0299(14) 0.0277(12) 0.0601(15) 0.0020(10) -0.0085(12) -0.0207(12)
N3 0.0241(15) 0.0250(14) 0.0285(14) 0.0009(12) 0.0010(12) 0.0011(11)
N4 0.0198(16) 0.0209(14) 0.0279(14) -0.0004(12) -0.0049(12) -0.0042(11)
C29 0.043(2) 0.033(2) 0.050(2) -0.0023(17) 0.0032(18) -0.0158(17)
C30 0.034(2) 0.0284(18) 0.052(2) 0.0012(16) 0.0015(18) -0.0027(17)
C31 0.028(2) 0.0289(18) 0.0334(18) 0.0002(15) 0.0020(15) 0.0059(15)
C32 0.0228(19) 0.0303(17) 0.0277(17) 0.0029(14) 0.0024(14) 0.0009(14)
C33 0.038(2) 0.0308(18) 0.0366(19) -0.0049(16) 0.0088(16) 0.0011(15)
C34 0.053(3) 0.037(2) 0.037(2) -0.0014(18) 0.0091(18) -0.0112(17)
C35 0.0188(18) 0.0306(18) 0.0267(17) 0.0031(14) 0.0007(14) 0.0062(14)
C36 0.026(2) 0.0289(17) 0.0308(18) -0.0031(15) 0.0048(15) 0.0016(14)
C37 0.0256(19) 0.0353(19) 0.0242(16) 0.0025(15) 0.0035(14) 0.0024(14)
C38 0.0176(18) 0.0297(18) 0.0310(18) 0.0027(14) -0.0036(14) 0.0048(14)
C39 0.0243(19) 0.0326(18) 0.0297(17) 0.0035(15) -0.0003(15) -0.0005(14)
C40 0.0236(19) 0.0277(17) 0.0290(17) -0.0023(14) 0.0038(14) 0.0038(13)
C41 0.0272(19) 0.0262(17) 0.0335(17) -0.0010(14) 0.0046(15) -0.0007(13)
C42 0.0259(19) 0.0174(15) 0.0327(17) 0.0014(14) -0.0017(15) -0.0045(13)
C43 0.0255(19) 0.0211(16) 0.0300(17) -0.0033(14) 0.0008(14) -0.0061(13)
C44 0.0225(18) 0.0248(16) 0.0197(15) -0.0058(14) 0.0053(13) -0.0050(12)
C45 0.027(2) 0.0199(16) 0.0312(17) -0.0012(14) 0.0022(15) -0.0016(14)
C46 0.0243(19) 0.0268(17) 0.0376(18) 0.0020(14) -0.0048(15) -0.0064(14)
C47 0.031(2) 0.0364(19) 0.0283(17) -0.0003(15) -0.0059(15) 0.0025(14)
C48 0.0232(19) 0.0299(17) 0.0195(15) -0.0026(14) 0.0025(14) -0.0038(13)
C49 0.034(2) 0.045(2) 0.0306(18) -0.0065(17) -0.0046(16) -0.0130(16)
C50 0.045(2) 0.038(2) 0.045(2) -0.0045(18) -0.0018(18) -0.0236(17)
C51 0.036(2) 0.0311(19) 0.045(2) 0.0018(16) -0.0028(17) -0.0153(16)
C52 0.029(2) 0.0350(19) 0.0353(19) -0.0037(15) -0.0014(16) 0.0027(14)
C53 0.0258(19) 0.0354(18) 0.0305(18) -0.0044(15) -0.0002(15) 0.0080(14)
C54 0.025(2) 0.0368(19) 0.0284(17) -0.0086(15) 0.0061(15) 0.0021(15)
C55 0.026(2) 0.040(2) 0.0279(17) -0.0042(16) 0.0051(15) -0.0010(15)
Cl1 0.1568(15) 0.1040(11) 0.0755(9) -0.0122(10) -0.0064(9) -0.0063(8)
Cl2 0.157(3) 0.0827(18) 0.0861(18) 0.0011(19) 0.0029(19) -0.0392(14)
C61 0.055(6) 0.074(6) 0.065(5) 0.038(5) -0.047(5) -0.027(4)

loop_
_atom_type_symbol
_atom_type_description
_atom_type_scat_dispersion_real
_atom_type_scat_dispersion_imag
_atom_type_scat_source
C C 0.0033 0.0016 'International Tables Vol C Tables 4.2.6.8 and 6.1.1.4'
H H 0.0000 0.0000 'International Tables Vol C Tables 4.2.6.8 and 6.1.1.4'
Cl Cl 0.1484 0.1585 'International Tables Vol C Tables 4.2.6.8 and 6.1.1.4'
F F 0.0171 0.0103 'International Tables Vol C Tables 4.2.6.8 and 6.1.1.4'
N N 0.0061 0.0033 'International Tables Vol C Tables 4.2.6.8 and 6.1.1.4'
O O 0.0106 0.0060 'International Tables Vol C Tables 4.2.6.8 and 6.1.1.4'

loop_
_geom_angle_atom_site_label_1
_geom_angle_atom_site_label_2
_geom_angle_atom_site_label_3
_geom_angle_site_symmetry_1
_geom_angle
C13 N1 C26 . 112.0(2)
C13 N1 C12 . 113.8(2)
C26 N1 C12 . 112.2(2)
C18 N2 C17 . 124.3(3)
C18 N2 H2N . 114(2)
C17 N2 H2N . 122(2)
C7 C2 F1 . 118.5(3)
C7 C2 C3 . 122.7(3)
F1 C2 C3 . 118.8(3)
C2 C3 C4 . 117.9(3)
C2 C3 H3 . 121.0
C4 C3 H3 . 121.0
C3 C4 C5 . 122.3(3)
C3 C4 H4 . 118.9
C5 C4 H4 . 118.9
C4 C5 C6 . 117.0(3)
C4 C5 C8 . 122.0(3)
C6 C5 C8 . 121.0(3)
C7 C6 C5 . 121.1(3)
C7 C6 H6 . 119.4
C5 C6 H6 . 119.4
C2 C7 C6 . 118.9(3)
C2 C7 H7 . 120.5
C6 C7 H7 . 120.5
C28 C8 C9 . 117.1(3)
C28 C8 C5 . 121.4(3)
C9 C8 C5 . 121.5(3)
C10 C9 C8 . 121.1(3)
C10 C9 H9 . 119.5
C8 C9 H9 . 119.5
C9 C10 C11 . 122.1(3)
C9 C10 H10 . 119.0
C11 C10 H10 . 119.0
C10 C11 C27 . 116.6(3)
C10 C11 C12 . 121.2(3)
C27 C11 C12 . 122.2(3)
N1 C12 C11 . 116.8(2)
N1 C12 H12A . 108.1
C11 C12 H12A . 108.1
N1 C12 H12B . 108.1
C11 C12 H12B . 108.1
H12A C12 H12B . 107.3
N1 C13 C14 . 110.1(2)
N1 C13 H13A . 109.6
C14 C13 H13A . 109.6
N1 C13 H13B . 109.6
C14 C13 H13B . 109.6
H13A C13 H13B . 108.1
C13 C14 C15 . 109.1(2)
C13 C14 H14A . 109.9
C15 C14 H14A . 109.9
C13 C14 H14B . 109.9
C15 C14 H14B . 109.9
H14A C14 H14B . 108.3
C16 C15 C14 . 114.7(2)
C16 C15 C25 . 111.9(2)
C14 C15 C25 . 108.0(2)
C16 C15 H15 . 107.3
C14 C15 H15 . 107.3
C25 C15 H15 . 107.3
C24 C16 C17 . 116.7(3)
C24 C16 C15 . 120.5(3)
C17 C16 C15 . 122.8(3)
C21 C17 C16 . 122.0(3)
C21 C17 N2 . 116.8(3)
C16 C17 N2 . 121.1(3)
O1 C18 N2 . 120.9(3)
O1 C18 C19 . 122.0(3)
N2 C18 C19 . 117.0(3)
C18 C19 C20 . 110.5(3)
C18 C19 H19A . 109.5
C20 C19 H19A . 109.5
C18 C19 H19B . 109.5
C20 C19 H19B . 109.5
H19A C19 H19B . 108.1
C21 C20 C19 . 111.1(2)
C21 C20 H20A . 109.4
C19 C20 H20A . 109.4
C21 C20 H20B . 109.4
C19 C20 H20B . 109.4
H20A C20 H20B . 108.0
C22 C21 C17 . 118.8(3)
C22 C21 C20 . 123.2(3)
C17 C21 C20 . 118.0(3)
C23 C22 C21 . 120.6(3)
C23 C22 H22 . 119.7
C21 C22 H22 . 119.7
C22 C23 C24 . 119.6(3)
C22 C23 H23 . 120.2
C24 C23 H23 . 120.2
C16 C24 C23 . 122.3(3)
C16 C24 H24 . 118.8
C23 C24 H24 . 118.8
C26 C25 C15 . 111.4(2)
C26 C25 H25A . 109.3
C15 C25 H25A . 109.3
C26 C25 H25B . 109.3
C15 C25 H25B . 109.3
H25A C25 H25B . 108.0
N1 C26 C25 . 110.8(2)
N1 C26 H26A . 109.5
C25 C26 H26A . 109.5
N1 C26 H26B . 109.5
C25 C26 H26B . 109.5
H26A C26 H26B . 108.1
C28 C27 C11 . 121.9(3)
C28 C27 H27 . 119.1
C11 C27 H27 . 119.1
C27 C28 C8 . 121.2(3)
C27 C28 H28 . 119.4
C8 C28 H28 . 119.4
C40 N3 C39 . 113.9(2)
C40 N3 C53 . 110.8(2)
C39 N3 C53 . 112.0(2)
C45 N4 C44 . 124.0(3)
C45 N4 H4N . 117.3(19)
C44 N4 H4N . 118.5(19)
F2 C29 C30 . 118.6(3)
F2 C29 C34 . 119.2(3)
C30 C29 C34 . 122.2(3)
C29 C30 C31 . 118.7(3)
C29 C30 H30 . 120.7
C31 C30 H30 . 120.7
C30 C31 C32 . 121.6(3)
C30 C31 H31 . 119.2
C32 C31 H31 . 119.2
C33 C32 C31 . 116.6(3)
C33 C32 C35 . 121.6(3)
C31 C32 C35 . 121.8(3)
C34 C33 C32 . 122.7(3)
C34 C33 H33 . 118.7
C32 C33 H33 . 118.7
C29 C34 C33 . 118.3(3)
C29 C34 H34 . 120.9
C33 C34 H34 . 120.9
C36 C35 C55 . 116.5(3)
C36 C35 C32 . 121.9(3)
C55 C35 C32 . 121.6(3)
C37 C36 C35 . 121.6(3)
C37 C36 H36 . 119.2
C35 C36 H36 . 119.2
C36 C37 C38 . 121.5(3)
C36 C37 H37 . 119.3
C38 C37 H37 . 119.3
C54 C38 C37 . 117.0(3)
C54 C38 C39 . 121.9(3)
C37 C38 C39 . 121.0(3)
N3 C39 C38 . 117.5(2)
N3 C39 H39A . 107.9
C38 C39 H39A . 107.9
N3 C39 H39B . 107.9
C38 C39 H39B . 107.9
H39A C39 H39B . 107.2
N3 C40 C41 . 110.7(2)
N3 C40 H40A . 109.5
C41 C40 H40A . 109.5
N3 C40 H40B . 109.5
C41 C40 H40B . 109.5
H40A C40 H40B . 108.1
C40 C41 C42 . 109.9(2)
C40 C41 H41A . 109.7
C42 C41 H41A . 109.7
C40 C41 H41B . 109.7
C42 C41 H41B . 109.7
H41A C41 H41B . 108.2
C43 C42 C41 . 114.7(2)
C43 C42 C52 . 111.6(2)
C41 C42 C52 . 108.1(2)
C43 C42 H42 . 107.4
C41 C42 H42 . 107.4
C52 C42 H42 . 107.4
C51 C43 C44 . 116.4(3)
C51 C43 C42 . 120.5(3)
C44 C43 C42 . 123.1(3)
C48 C44 C43 . 121.9(3)
C48 C44 N4 . 117.2(3)
C43 C44 N4 . 120.8(3)
O2 C45 N4 . 120.0(3)
O2 C45 C46 . 123.0(3)
N4 C45 C46 . 117.0(3)
C45 C46 C47 . 111.3(3)
C45 C46 H46A . 109.4
C47 C46 H46A . 109.4
C45 C46 H46B . 109.4
C47 C46 H46B . 109.4
H46A C46 H46B . 108.0
C48 C47 C46 . 110.7(2)
C48 C47 H47A . 109.5
C46 C47 H47A . 109.5
C48 C47 H47B . 109.5
C46 C47 H47B . 109.5
H47A C47 H47B . 108.1
C49 C48 C44 . 119.6(3)
C49 C48 C47 . 122.0(3)
C44 C48 C47 . 118.3(3)
C48 C49 C50 . 119.8(3)
C48 C49 H49 . 120.1
C50 C49 H49 . 120.1
C51 C50 C49 . 119.8(3)
C51 C50 H50 . 120.1
C49 C50 H50 . 120.1
C50 C51 C43 . 122.5(3)
C50 C51 H51 . 118.7
C43 C51 H51 . 118.7
C53 C52 C42 . 110.9(2)
C53 C52 H52A . 109.5
C42 C52 H52A . 109.5
C53 C52 H52B . 109.5
C42 C52 H52B . 109.5
H52A C52 H52B . 108.1
N3 C53 C52 . 111.1(3)
N3 C53 H53A . 109.4
C52 C53 H53A . 109.4
N3 C53 H53B . 109.4
C52 C53 H53B . 109.4
H53A C53 H53B . 108.0
C55 C54 C38 . 121.4(3)
C55 C54 H54 . 119.3
C38 C54 H54 . 119.3
C54 C55 C35 . 121.9(3)
C54 C55 H55 . 119.1
C35 C55 H55 . 119.1
C61 Cl1 C61 2 69.6(5)
Cl1 C61 Cl2 2 112.9(5)
Cl1 C61 Cl1 2 110.4(5)
Cl2 C61 Cl1 . 101.8(3)
Cl1 C61 H61 2 110.5
Cl2 C61 H61 . 110.5
Cl1 C61 H61 . 110.5

loop_
_geom_bond_atom_site_label_1
_geom_bond_atom_site_label_2
_geom_bond_site_symmetry_2
_geom_bond_distance
F1 C2 . 1.374(3)
O1 C18 . 1.242(3)
N1 C13 . 1.454(4)
N1 C26 . 1.458(3)
N1 C12 . 1.480(4)
N2 C18 . 1.347(4)
N2 C17 . 1.428(4)
N2 H2N . 0.88(3)
C2 C7 . 1.360(4)
C2 C3 . 1.374(4)
C3 C4 . 1.377(4)
C3 H3 . 0.9500
C4 C5 . 1.396(4)
C4 H4 . 0.9500
C5 C6 . 1.407(4)
C5 C8 . 1.482(4)
C6 C7 . 1.381(4)
C6 H6 . 0.9500
C7 H7 . 0.9500
C8 C28 . 1.395(4)
C8 C9 . 1.402(4)
C9 C10 . 1.383(4)
C9 H9 . 0.9500
C10 C11 . 1.392(4)
C10 H10 . 0.9500
C11 C27 . 1.396(4)
C11 C12 . 1.507(4)
C12 H12A . 0.9900
C12 H12B . 0.9900
C13 C14 . 1.526(4)
C13 H13A . 0.9900
C13 H13B . 0.9900
C14 C15 . 1.527(4)
C14 H14A . 0.9900
C14 H14B . 0.9900
C15 C16 . 1.524(4)
C15 C25 . 1.531(4)
C15 H15 . 1.0000
C16 C24 . 1.388(4)
C16 C17 . 1.403(4)
C17 C21 . 1.401(4)
C18 C19 . 1.497(4)
C19 C20 . 1.520(4)
C19 H19A . 0.9900
C19 H19B . 0.9900
C20 C21 . 1.495(4)
C20 H20A . 0.9900
C20 H20B . 0.9900
C21 C22 . 1.386(4)
C22 C23 . 1.379(4)
C22 H22 . 0.9500
C23 C24 . 1.391(4)
C23 H23 . 0.9500
C24 H24 . 0.9500
C25 C26 . 1.524(4)
C25 H25A . 0.9900
C25 H25B . 0.9900
C26 H26A . 0.9900
C26 H26B . 0.9900
C27 C28 . 1.386(4)
C27 H27 . 0.9500
C28 H28 . 0.9500
F2 C29 . 1.359(4)
O2 C45 . 1.234(3)
N3 C40 . 1.460(4)
N3 C39 . 1.470(4)
N3 C53 . 1.470(3)
N4 C45 . 1.366(4)
N4 C44 . 1.417(4)
N4 H4N . 0.86(3)
C29 C30 . 1.372(5)
C29 C34 . 1.372(4)
C30 C31 . 1.386(4)
C30 H30 . 0.9500
C31 C32 . 1.403(4)
C31 H31 . 0.9500
C32 C33 . 1.396(4)
C32 C35 . 1.487(4)
C33 C34 . 1.374(4)
C33 H33 . 0.9500
C34 H34 . 0.9500
C35 C36 . 1.397(4)
C35 C55 . 1.401(4)
C36 C37 . 1.380(4)
C36 H36 . 0.9500
C37 C38 . 1.398(4)
C37 H37 . 0.9500
C38 C54 . 1.392(4)
C38 C39 . 1.514(4)
C39 H39A . 0.9900
C39 H39B . 0.9900
C40 C41 . 1.511(4)
C40 H40A . 0.9900
C40 H40B . 0.9900
C41 C42 . 1.531(4)
C41 H41A . 0.9900
C41 H41B . 0.9900
C42 C43 . 1.519(4)
C42 C52 . 1.534(4)
C42 H42 . 1.0000
C43 C51 . 1.391(4)
C43 C44 . 1.407(4)
C44 C48 . 1.388(4)
C45 C46 . 1.482(4)
C46 C47 . 1.518(4)
C46 H46A . 0.9900
C46 H46B . 0.9900
C47 C48 . 1.510(4)
C47 H47A . 0.9900
C47 H47B . 0.9900
C48 C49 . 1.383(4)
C49 C50 . 1.389(4)
C49 H49 . 0.9500
C50 C51 . 1.378(4)
C50 H50 . 0.9500
C51 H51 . 0.9500
C52 C53 . 1.515(4)
C52 H52A . 0.9900
C52 H52B . 0.9900
C53 H53A . 0.9900
C53 H53B . 0.9900
C54 C55 . 1.377(4)
C54 H54 . 0.9500
C55 H55 . 0.9500
Cl1 C61 2 1.573(7)
Cl1 C61 . 1.960(9)
Cl2 C61 . 1.782(8)
C61 Cl1 2 1.573(7)
C61 H61 . 1.0000

loop_
_geom_hbond_atom_site_label_D
_geom_hbond_atom_site_label_H
_geom_hbond_atom_site_label_A
_geom_hbond_site_symmetry_A
_geom_hbond_distance_DH
_geom_hbond_distance_HA
_geom_hbond_distance_DA
_geom_hbond_angle_DHA
_geom_hbond_publ_flag
N2 H2N O1 2_556 0.88(3) 1.99(3) 2.869(3) 173(3) yes
N4 H4N O2 2_665 0.85(3) 2.01(3) 2.854(3) 169(3) yes
C15 H15 O1 2_556 1.00 2.42 3.286(4) 145 yes
C34 H34 F1 2_766 0.95 2.53 3.406(4) 154 yes
C42 H42 O2 2_665 1.00 2.34 3.233(4) 148 yes
C61 H61 N3 1_455 1.00 2.00 2.978(9) 164 yes
C3 H3 Cg3 2_656 0.95 2.65 3.483(3) 147 yes
C7 H7 Cg4 1_455 0.95 2.82 3.366(3) 117 yes
C19 H19B Cg2 2_556 0.99 2.84 3.779(3) 159 yes
C26 H26B Cg5 1_655 0.99 2.94 3.903(3) 165 yes
C28 H28 Cg5 1_455 0.95 2.71 3.567(3) 150 yes
C30 H30 Cg6 2_765 0.95 2.78 3.593(4) 144 yes
C46 H46A Cg5 2_665 0.99 2.93 3.871(3) 159 yes
C53 H53A Cg6 1_655 0.99 2.86 3.825(3) 166 yes
C55 H55 Cg1 1_555 0.95 2.72 3.580(3) 151 yes

loop_
_geom_torsion_atom_site_label_1
_geom_torsion_atom_site_label_2
_geom_torsion_atom_site_label_3
_geom_torsion_atom_site_label_4
_geom_torsion
C7 C2 C3 C4 0.3(5)
F1 C2 C3 C4 -179.4(3)
C2 C3 C4 C5 -0.1(5)
C3 C4 C5 C6 0.2(5)
C3 C4 C5 C8 -179.3(3)
C4 C5 C6 C7 -0.5(4)
C8 C5 C6 C7 179.0(3)
F1 C2 C7 C6 179.2(3)
C3 C2 C7 C6 -0.6(5)
C5 C6 C7 C2 0.7(5)
C4 C5 C8 C28 152.9(3)
C6 C5 C8 C28 -26.6(4)
C4 C5 C8 C9 -26.8(4)
C6 C5 C8 C9 153.7(3)
C28 C8 C9 C10 0.4(4)
C5 C8 C9 C10 -179.9(3)
C8 C9 C10 C11 1.3(5)
C9 C10 C11 C27 -1.7(4)
C9 C10 C11 C12 177.7(3)
C13 N1 C12 C11 75.3(3)
C26 N1 C12 C11 -53.1(3)
C10 C11 C12 N1 100.2(3)
C27 C11 C12 N1 -80.3(4)
C26 N1 C13 C14 -60.6(3)
C12 N1 C13 C14 170.9(2)
N1 C13 C14 C15 61.2(3)
C13 C14 C15 C16 176.2(2)
C13 C14 C15 C25 -58.2(3)
C14 C15 C16 C24 50.7(4)
C25 C15 C16 C24 -72.8(3)
C14 C15 C16 C17 -131.7(3)
C25 C15 C16 C17 104.8(3)
C24 C16 C17 C21 0.5(4)
C15 C16 C17 C21 -177.2(3)
C24 C16 C17 N2 179.3(3)
C15 C16 C17 N2 1.6(4)
C18 N2 C17 C21 -23.1(4)
C18 N2 C17 C16 158.0(3)
C17 N2 C18 O1 -174.4(3)
C17 N2 C18 C19 6.1(4)
O1 C18 C19 C20 -147.6(3)
N2 C18 C19 C20 31.9(4)
C18 C19 C20 C21 -52.3(3)
C16 C17 C21 C22 -1.3(4)
N2 C17 C21 C22 179.8(3)
C16 C17 C21 C20 177.6(3)
N2 C17 C21 C20 -1.3(4)
C19 C20 C21 C22 -143.2(3)
C19 C20 C21 C17 38.0(4)
C17 C21 C22 C23 1.3(4)
C20 C21 C22 C23 -177.5(3)
C21 C22 C23 C24 -0.6(5)
C17 C16 C24 C23 0.3(4)
C15 C16 C24 C23 178.0(3)
C22 C23 C24 C16 -0.3(5)
C16 C15 C25 C26 -176.8(3)
C14 C15 C25 C26 55.9(3)
C13 N1 C26 C25 57.2(3)
C12 N1 C26 C25 -173.5(2)
C15 C25 C26 N1 -55.2(3)
C10 C11 C27 C28 0.7(4)
C12 C11 C27 C28 -178.8(3)
C11 C27 C28 C8 0.9(5)
C9 C8 C28 C27 -1.4(4)
C5 C8 C28 C27 178.8(3)
F2 C29 C30 C31 177.6(3)
C34 C29 C30 C31 -1.3(5)
C29 C30 C31 C32 0.0(5)
C30 C31 C32 C33 1.4(5)
C30 C31 C32 C35 -177.9(3)
C31 C32 C33 C34 -1.7(5)
C35 C32 C33 C34 177.7(3)
F2 C29 C34 C33 -177.9(3)
C30 C29 C34 C33 1.1(5)
C32 C33 C34 C29 0.5(5)
C33 C32 C35 C36 -155.2(3)
C31 C32 C35 C36 24.1(4)
C33 C32 C35 C55 23.0(4)
C31 C32 C35 C55 -157.7(3)
C55 C35 C36 C37 -0.2(4)
C32 C35 C36 C37 178.0(3)
C35 C36 C37 C38 -0.9(5)
C36 C37 C38 C54 1.2(4)
C36 C37 C38 C39 -177.8(3)
C40 N3 C39 C38 -70.1(3)
C53 N3 C39 C38 56.6(3)
C54 C38 C39 N3 86.9(4)
C37 C38 C39 N3 -94.1(3)
C39 N3 C40 C41 -172.4(2)
C53 N3 C40 C41 60.3(3)
N3 C40 C41 C42 -60.4(3)
C40 C41 C42 C43 -177.6(3)
C40 C41 C42 C52 57.1(3)
C41 C42 C43 C51 -54.7(4)
C52 C42 C43 C51 68.7(4)
C41 C42 C43 C44 127.7(3)
C52 C42 C43 C44 -108.9(3)
C51 C43 C44 C48 0.1(4)
C42 C43 C44 C48 177.8(3)
C51 C43 C44 N4 -178.9(3)
C42 C43 C44 N4 -1.2(4)
C45 N4 C44 C48 23.1(4)
C45 N4 C44 C43 -157.8(3)
C44 N4 C45 O2 174.1(3)
C44 N4 C45 C46 -6.3(4)
O2 C45 C46 C47 148.1(3)
N4 C45 C46 C47 -31.5(4)
C45 C46 C47 C48 51.3(3)
C43 C44 C48 C49 1.2(4)
N4 C44 C48 C49 -179.7(3)
C43 C44 C48 C47 -178.2(3)
N4 C44 C48 C47 0.9(4)
C46 C47 C48 C49 143.6(3)
C46 C47 C48 C44 -37.0(4)
C44 C48 C49 C50 -2.1(5)
C47 C48 C49 C50 177.2(3)
C48 C49 C50 C51 1.8(5)
C49 C50 C51 C43 -0.5(5)
C44 C43 C51 C50 -0.5(5)
C42 C43 C51 C50 -178.3(3)
C43 C42 C52 C53 177.4(2)
C41 C42 C52 C53 -55.5(3)
C40 N3 C53 C52 -58.3(3)
C39 N3 C53 C52 173.4(3)
C42 C52 C53 N3 56.6(3)
C37 C38 C54 C55 -0.4(4)
C39 C38 C54 C55 178.6(3)
C38 C54 C55 C35 -0.7(5)
C36 C35 C55 C54 1.0(4)
C32 C35 C55 C54 -177.2(3)

loop_
_cod_changelog_entry_id
_cod_changelog_entry_author
_cod_changelog_entry_date
_cod_changelog_entry_text
1 'Gra\<zulis, Saulius' 2022-09-06T12:01:00+03:00
;
 Added the '_atom_site_disorder_group' data item and marked the
 chloroform (solvent) moiety as disordered around a special position.
;
